data_4318897
loop_
_publ_author_name
'Richard D. Adams'
'O-Sung Kwon'
'Mark D. Smith'

_publ_section_title
;
 Disulfides of Manganese Carbonyl. Synthesis of Mn2(CO)7(\m-S2) and Its
 Reactions with Tertiary Phosphines and Arsines
;
_journal_name_full 'Inorganic Chemistry'
_journal_page_first 6281
_journal_page_last 6290
_journal_paper_doi 10.1021/ic0203670
_journal_volume 41
_journal_year 2002
_chemical_formula_sum 'C33 H26 Cl4 Mn4 O15 P2 S2'
_chemical_formula_weight 1150.16
_chemical_name_systematic
;
  ?
;
_space_group_IT_number 43
_symmetry_cell_setting orthorhombic
_symmetry_space_group_name_Hall 'F 2 -2d'
_symmetry_space_group_name_H-M 'F d d 2'
_atom_sites_solution_hydrogens geom
_atom_sites_solution_primary direct
_atom_sites_solution_secondary difmap
_audit_creation_method SHELXL-97
_cell_angle_alpha 90.00
_cell_angle_beta 90.00
_cell_angle_gamma 90.00
_cell_formula_units_Z 4
_cell_length_a 27.827(2)
_cell_length_b 33.959(3)
_cell_length_c 9.4488(7)
_cell_measurement_reflns_used 7119
_cell_measurement_temperature 190(2)
_cell_measurement_theta_max 26.354
_cell_measurement_theta_min 2.354
_cell_volume 8928.9(12)
_computing_cell_refinement 'SAINT+ NT V6.02a (Bruker, 1998)'
_computing_data_collection 'SMART NT V5.619 (Bruker, 2000)'
_computing_data_reduction 'SAINT+ NT V6.02a'
_computing_molecular_graphics 'SHELXTL V5.1 (Sheldrick, 1997)'
_computing_publication_material 'SHELXTL V5.1'
_computing_structure_refinement 'SHELXL-97 (Sheldrick, 1997)'
_computing_structure_solution 'SHELXS-97 (Sheldrick, 1990)'
_diffrn_ambient_temperature 190(2)
_diffrn_measured_fraction_theta_full 0.999
_diffrn_measured_fraction_theta_max 0.999
_diffrn_measurement_device_type 'Bruker SMART APEX CCD diffractometer'
_diffrn_measurement_method 'omega scans'
_diffrn_radiation_monochromator graphite
_diffrn_radiation_source 'fine-focus sealed tube'
_diffrn_radiation_type MoK\a
_diffrn_radiation_wavelength 0.71073
_diffrn_reflns_av_R_equivalents 0.0503
_diffrn_reflns_av_sigmaI/netI 0.0527
_diffrn_reflns_limit_h_max 30
_diffrn_reflns_limit_h_min -34
_diffrn_reflns_limit_k_max 42
_diffrn_reflns_limit_k_min -41
_diffrn_reflns_limit_l_max 11
_diffrn_reflns_limit_l_min -11
_diffrn_reflns_number 14680
_diffrn_reflns_theta_full 26.40
_diffrn_reflns_theta_max 26.40
_diffrn_reflns_theta_min 2.35
_diffrn_standards_decay_% <1
_exptl_absorpt_coefficient_mu 1.573
_exptl_absorpt_correction_T_max 0.831020
_exptl_absorpt_correction_T_min 0.695008
_exptl_absorpt_correction_type SADABS
_exptl_absorpt_process_details '(SADABS, Bruker, 1997)'
_exptl_crystal_colour red
_exptl_crystal_density_diffrn 1.711
_exptl_crystal_density_method 'not measured'
_exptl_crystal_description block
_exptl_crystal_F_000 4592
_exptl_crystal_size_max 0.20
_exptl_crystal_size_mid 0.18
_exptl_crystal_size_min 0.16
_refine_diff_density_max 1.305
_refine_diff_density_min -0.736
_refine_diff_density_rms 0.111
_refine_ls_abs_structure_details 'Flack H D (1983), Acta Cryst. A39, 876-881'
_refine_ls_abs_structure_Flack 0.01(3)
_refine_ls_extinction_method none
_refine_ls_goodness_of_fit_ref 1.045
_refine_ls_hydrogen_treatment mixed
_refine_ls_matrix_type full
_refine_ls_number_parameters 274
_refine_ls_number_reflns 4559
_refine_ls_number_restraints 1
_refine_ls_restrained_S_all 1.045
_refine_ls_R_factor_all 0.0574
_refine_ls_R_factor_gt 0.0504
_refine_ls_shift/su_max 0.001
_refine_ls_shift/su_mean 0.000
_refine_ls_structure_factor_coef Fsqd
_refine_ls_weighting_details 'calc w=1/[\s^2^(Fo^2^)+(0.0858P)^2^+10.6202P] where P=(Fo^2^+2Fc^2^)/3'
_refine_ls_weighting_scheme calc
_refine_ls_wR_factor_gt 0.1331
_refine_ls_wR_factor_ref 0.1372
_reflns_number_gt 4027
_reflns_number_total 4559
_reflns_threshold_expression >2sigma(I)
_cod_data_source_file ic0203670_04.cif
_cod_data_source_block Mn4(CO)15S2(PMe2Ph)2
_cod_original_cell_volume 8929.1(11)
_cod_database_code 4318897

loop_
_symmetry_equiv_pos_as_xyz
'x, y, z'
'-x, -y, z'
'x+1/4, -y+1/4, z+1/4'
'-x+1/4, y+1/4, z+1/4'
'x, y+1/2, z+1/2'
'-x, -y+1/2, z+1/2'
'x+1/4, -y+3/4, z+3/4'
'-x+1/4, y+3/4, z+3/4'
'x+1/2, y, z+1/2'
'-x+1/2, -y, z+1/2'
'x+3/4, -y+1/4, z+3/4'
'-x+3/4, y+1/4, z+3/4'
'x+1/2, y+1/2, z'
'-x+1/2, -y+1/2, z'
'x+3/4, -y+3/4, z+1/4'
'-x+3/4, y+3/4, z+1/4'

loop_
_atom_site_label
_atom_site_type_symbol
_atom_site_fract_x
_atom_site_fract_y
_atom_site_fract_z
_atom_site_U_iso_or_equiv
_atom_site_adp_type
_atom_site_occupancy
_atom_site_symmetry_multiplicity
_atom_site_calc_flag
_atom_site_refinement_flags
_atom_site_disorder_assembly
_atom_site_disorder_group
Mn1 Mn 0.70414(3) 0.24031(2) 0.32662(9) 0.02155(19) Uani 1 1 d . . .
Mn2 Mn 0.78567(3) 0.14171(2) 0.45199(8) 0.0205(2) Uani 1 1 d . . .
S1 S 0.76271(5) 0.20968(4) 0.46717(14) 0.0198(3) Uani 1 1 d . . .
P1 P 0.78504(5) 0.14623(4) 0.69994(16) 0.0219(3) Uani 1 1 d . . .
Cl1 Cl 0.55078(14) 0.27263(11) 0.8778(5) 0.1242(14) Uani 1 1 d . . .
Cl2 Cl 0.48676(12) 0.20769(12) 0.8424(5) 0.1241(14) Uani 1 1 d . . .
C1 C 0.7258(2) 0.15566(17) 0.7745(6) 0.0253(12) Uani 1 1 d . . .
C2 C 0.7092(2) 0.19380(17) 0.7972(6) 0.0259(12) Uani 1 1 d . . .
H2 H 0.7295 0.2156 0.7775 0.031 Uiso 1 1 calc R . .
C3 C 0.6630(2) 0.20011(19) 0.8484(7) 0.0338(14) Uani 1 1 d . . .
H3 H 0.6521 0.2262 0.8660 0.041 Uiso 1 1 calc R . .
C4 C 0.6337(2) 0.16926(19) 0.8732(6) 0.0341(14) Uani 1 1 d . . .
H4 H 0.6020 0.1740 0.9063 0.041 Uiso 1 1 calc R . .
C5 C 0.6485(2) 0.1311(2) 0.8518(7) 0.0359(15) Uani 1 1 d . . .
H5 H 0.6274 0.1098 0.8706 0.043 Uiso 1 1 calc R . .
C6 C 0.6953(2) 0.12387(18) 0.8020(6) 0.0303(13) Uani 1 1 d . . .
H6 H 0.7061 0.0977 0.7871 0.036 Uiso 1 1 calc R . .
C7 C 0.8229(2) 0.18430(18) 0.7748(6) 0.0302(13) Uani 1 1 d . . .
H7A H 0.8179 0.2090 0.7231 0.045 Uiso 1 1 calc R . .
H7B H 0.8567 0.1764 0.7670 0.045 Uiso 1 1 calc R . .
H7C H 0.8147 0.1881 0.8747 0.045 Uiso 1 1 calc R . .
C8 C 0.8059(2) 0.10230(18) 0.7932(6) 0.0318(14) Uani 1 1 d . . .
H8A H 0.8400 0.0979 0.7722 0.048 Uiso 1 1 calc R . .
H8B H 0.7872 0.0794 0.7622 0.048 Uiso 1 1 calc R . .
H8C H 0.8018 0.1060 0.8954 0.048 Uiso 1 1 calc R . .
C10 C 0.6567(2) 0.23318(17) 0.4541(7) 0.0276(12) Uani 1 1 d . . .
C11 C 0.6644(2) 0.26947(17) 0.2183(7) 0.0318(13) Uani 1 1 d . . .
C12 C 0.7500 0.2500 0.1593(9) 0.0299(19) Uani 1 2 d S . .
C13 C 0.6871(2) 0.19505(17) 0.2387(6) 0.0237(11) Uani 1 1 d . . .
C20 C 0.7213(2) 0.12910(17) 0.4607(6) 0.0267(12) Uani 1 1 d . . .
C21 C 0.7839(2) 0.14396(18) 0.2597(6) 0.0255(12) Uani 1 1 d . . .
C22 C 0.8489(2) 0.15982(16) 0.4550(6) 0.0243(11) Uani 1 1 d . . .
C23 C 0.8040(2) 0.09049(16) 0.4568(6) 0.0264(12) Uani 1 1 d . . .
C51 C 0.5225(5) 0.2425(4) 0.7660(18) 0.123(6) Uani 1 1 d . . .
H51A H 0.5470 0.2290 0.7074 0.148 Uiso 1 1 calc R . .
H51B H 0.5025 0.2587 0.7016 0.148 Uiso 1 1 calc R . .
O10 O 0.62581(18) 0.22959(15) 0.5348(5) 0.0459(12) Uani 1 1 d . . .
O11 O 0.63725(17) 0.28580(14) 0.1461(5) 0.0432(12) Uani 1 1 d . . .
O12 O 0.7500 0.2500 0.0374(7) 0.0478(18) Uani 1 2 d S . .
O13 O 0.67577(16) 0.16629(13) 0.1854(5) 0.0356(10) Uani 1 1 d . . .
O20 O 0.68108(15) 0.12154(15) 0.4639(5) 0.0386(11) Uani 1 1 d . . .
O21 O 0.78164(17) 0.14588(15) 0.1391(5) 0.0381(11) Uani 1 1 d . . .
O22 O 0.88705(15) 0.17176(12) 0.4588(5) 0.0368(10) Uani 1 1 d . . .
O23 O 0.81512(17) 0.05817(13) 0.4574(6) 0.0428(11) Uani 1 1 d . . .

loop_
_atom_site_aniso_label
_atom_site_aniso_U_11
_atom_site_aniso_U_22
_atom_site_aniso_U_33
_atom_site_aniso_U_23
_atom_site_aniso_U_13
_atom_site_aniso_U_12
Mn1 0.0228(4) 0.0189(4) 0.0230(4) 0.0010(3) -0.0035(3) -0.0014(3)
Mn2 0.0227(4) 0.0183(4) 0.0203(4) 0.0000(3) 0.0025(3) -0.0005(3)
S1 0.0217(6) 0.0187(6) 0.0190(6) 0.0011(5) 0.0007(5) -0.0008(5)
P1 0.0253(7) 0.0195(7) 0.0210(7) 0.0009(6) -0.0004(6) -0.0010(5)
Cl1 0.101(2) 0.098(2) 0.173(4) -0.047(2) 0.004(2) -0.0128(19)
Cl2 0.099(2) 0.123(3) 0.149(4) -0.026(3) 0.035(2) -0.046(2)
C1 0.027(3) 0.029(3) 0.020(3) 0.002(2) -0.002(2) -0.003(2)
C2 0.027(3) 0.022(3) 0.029(3) 0.000(2) 0.006(2) -0.005(2)
C3 0.034(3) 0.035(3) 0.033(4) 0.002(3) 0.003(3) 0.005(3)
C4 0.033(3) 0.047(4) 0.023(3) 0.006(3) 0.005(2) -0.002(3)
C5 0.036(3) 0.038(3) 0.035(4) 0.001(3) 0.007(3) -0.012(3)
C6 0.026(3) 0.029(3) 0.036(4) -0.001(3) 0.000(2) -0.005(2)
C7 0.028(3) 0.031(3) 0.032(3) -0.003(2) -0.005(2) -0.008(2)
C8 0.038(3) 0.034(3) 0.023(3) 0.007(2) 0.000(2) 0.009(3)
C10 0.031(3) 0.028(3) 0.024(3) -0.002(3) -0.007(3) -0.005(2)
C11 0.042(3) 0.026(3) 0.028(3) -0.007(3) 0.001(3) -0.008(3)
C12 0.037(5) 0.027(4) 0.026(5) 0.000 0.000 -0.004(4)
C13 0.022(3) 0.026(3) 0.023(3) 0.007(2) -0.004(2) -0.002(2)
C20 0.037(3) 0.028(3) 0.015(2) 0.000(2) -0.003(2) -0.005(2)
C21 0.024(3) 0.025(3) 0.028(3) -0.003(2) 0.005(2) 0.000(2)
C22 0.028(3) 0.025(3) 0.019(3) 0.004(2) -0.002(2) 0.007(2)
C23 0.028(3) 0.023(3) 0.029(3) 0.003(2) 0.006(2) -0.003(2)
C51 0.109(10) 0.083(9) 0.177(17) 0.027(9) -0.038(10) 0.003(8)
O10 0.042(3) 0.051(3) 0.044(3) 0.003(2) 0.010(2) -0.004(2)
O11 0.046(3) 0.043(3) 0.041(3) 0.011(2) -0.017(2) 0.014(2)
O12 0.063(5) 0.057(4) 0.023(4) 0.000 0.000 -0.019(4)
O13 0.043(3) 0.028(2) 0.036(3) -0.0018(19) -0.007(2) -0.0065(18)
O20 0.027(2) 0.058(3) 0.031(2) 0.004(2) -0.0001(19) -0.014(2)
O21 0.041(3) 0.050(3) 0.024(2) -0.003(2) 0.0024(18) 0.012(2)
O22 0.027(2) 0.037(2) 0.047(3) 0.007(2) 0.004(2) -0.0006(18)
O23 0.051(3) 0.024(2) 0.053(3) 0.001(2) 0.006(2) 0.010(2)

loop_
_atom_type_symbol
_atom_type_description
_atom_type_scat_dispersion_real
_atom_type_scat_dispersion_imag
_atom_type_scat_source
C C 0.0033 0.0016 'International Tables Vol C Tables 4.2.6.8 and 6.1.1.4'
H H 0.0000 0.0000 'International Tables Vol C Tables 4.2.6.8 and 6.1.1.4'
O O 0.0106 0.0060 'International Tables Vol C Tables 4.2.6.8 and 6.1.1.4'
P P 0.1023 0.0942 'International Tables Vol C Tables 4.2.6.8 and 6.1.1.4'
S S 0.1246 0.1234 'International Tables Vol C Tables 4.2.6.8 and 6.1.1.4'
Cl Cl 0.1484 0.1585 'International Tables Vol C Tables 4.2.6.8 and 6.1.1.4'
Mn Mn 0.3368 0.7283 'International Tables Vol C Tables 4.2.6.8 and 6.1.1.4'

loop_
_geom_angle_atom_site_label_1
_geom_angle_atom_site_label_2
_geom_angle_atom_site_label_3
_geom_angle
_geom_angle_site_symmetry_1
_geom_angle_site_symmetry_3
_geom_angle_publ_flag
C11 Mn1 C10 90.2(3) . . ?
C11 Mn1 C13 92.6(2) . . ?
C10 Mn1 C13 90.0(3) . . ?
C11 Mn1 C12 81.8(2) . . ?
C10 Mn1 C12 171.2(2) . . ?
C13 Mn1 C12 86.9(2) . . ?
C11 Mn1 S1 99.49(18) . 14_655 ?
C10 Mn1 S1 90.41(18) . 14_655 ?
C13 Mn1 S1 167.94(18) . 14_655 ?
C12 Mn1 S1 94.32(13) . 14_655 ?
C11 Mn1 S1 172.35(19) . . ?
C10 Mn1 S1 94.09(19) . . ?
C13 Mn1 S1 93.77(17) . . ?
C12 Mn1 S1 94.29(13) . . ?
S1 Mn1 S1 74.18(6) 14_655 . ?
C11 Mn1 Mn1 117.2(2) . 14_655 ?
C10 Mn1 Mn1 137.95(18) . 14_655 ?
C13 Mn1 Mn1 117.79(18) . 14_655 ?
C12 Mn1 Mn1 50.18(15) . 14_655 ?
S1 Mn1 Mn1 55.83(4) 14_655 14_655 ?
S1 Mn1 Mn1 55.80(4) . 14_655 ?
C23 Mn2 C21 94.2(3) . . ?
C23 Mn2 C20 92.8(3) . . ?
C21 Mn2 C20 91.6(2) . . ?
C23 Mn2 C22 92.9(2) . . ?
C21 Mn2 C22 91.5(3) . . ?
C20 Mn2 C22 173.2(3) . . ?
C23 Mn2 P1 92.28(19) . . ?
C21 Mn2 P1 173.5(2) . . ?
C20 Mn2 P1 87.91(18) . . ?
C22 Mn2 P1 88.30(18) . . ?
C23 Mn2 S1 175.1(2) . . ?
C21 Mn2 S1 90.69(19) . . ?
C20 Mn2 S1 87.82(18) . . ?
C22 Mn2 S1 86.16(17) . . ?
P1 Mn2 S1 82.85(5) . . ?
Mn1 S1 Mn1 68.37(5) 14_655 . ?
Mn1 S1 Mn2 123.93(6) 14_655 . ?
Mn1 S1 Mn2 125.30(6) . . ?
C7 P1 C1 104.5(3) . . ?
C7 P1 C8 102.1(3) . . ?
C1 P1 C8 104.2(3) . . ?
C7 P1 Mn2 115.6(2) . . ?
C1 P1 Mn2 113.83(19) . . ?
C8 P1 Mn2 115.2(2) . . ?
C2 C1 C6 119.3(5) . . ?
C2 C1 P1 121.5(4) . . ?
C6 C1 P1 119.0(5) . . ?
C3 C2 C1 120.2(5) . . ?
C4 C3 C2 120.0(6) . . ?
C3 C4 C5 121.7(6) . . ?
C4 C5 C6 119.5(6) . . ?
C1 C6 C5 119.3(6) . . ?
O10 C10 Mn1 178.2(6) . . ?
O11 C11 Mn1 175.2(5) . . ?
O12 C12 Mn1 140.18(15) . 14_655 ?
O12 C12 Mn1 140.18(15) . . ?
Mn1 C12 Mn1 79.6(3) 14_655 . ?
O13 C13 Mn1 178.7(5) . . ?
O20 C20 Mn2 178.9(6) . . ?
O21 C21 Mn2 178.2(6) . . ?
O22 C22 Mn2 178.1(5) . . ?
O23 C23 Mn2 178.8(6) . . ?
Cl1 C51 Cl2 115.6(10) . . ?

loop_
_geom_bond_atom_site_label_1
_geom_bond_atom_site_label_2
_geom_bond_distance
_geom_bond_site_symmetry_2
_geom_bond_publ_flag
Mn1 C11 1.803(7) . ?
Mn1 C10 1.804(6) . ?
Mn1 C13 1.811(6) . ?
Mn1 C12 2.058(6) . ?
Mn1 S1 2.3449(15) 14_655 ?
Mn1 S1 2.3458(15) . ?
Mn1 Mn1 2.6356(16) 14_655 ?
Mn2 C23 1.813(6) . ?
Mn2 C21 1.819(6) . ?
Mn2 C20 1.845(6) . ?
Mn2 C22 1.865(6) . ?
Mn2 P1 2.3480(16) . ?
Mn2 S1 2.3992(14) . ?
S1 Mn1 2.3449(15) 14_655 ?
P1 C7 1.812(6) . ?
P1 C1 1.822(6) . ?
P1 C8 1.827(6) . ?
Cl1 C51 1.667(15) . ?
Cl2 C51 1.707(15) . ?
C1 C2 1.392(8) . ?
C1 C6 1.397(8) . ?
C2 C3 1.390(8) . ?
C3 C4 1.348(9) . ?
C4 C5 1.375(9) . ?
C5 C6 1.406(9) . ?
C10 O10 1.155(7) . ?
C11 O11 1.159(8) . ?
C12 O12 1.152(10) . ?
C12 Mn1 2.058(6) 14_655 ?
C13 O13 1.143(7) . ?
C20 O20 1.148(7) . ?
C21 O21 1.143(7) . ?
C22 O22 1.136(7) . ?
C23 O23 1.141(7) . ?
